data_1519099
loop_
_publ_author_name
'El Hassan Arbib'
'Jean-Pierre Chaminade'
'Jacques Darriet'
'Brahim Elouadi'

_publ_section_title
;
 The crystal structure of eulytite Na3Bi5(PO4)6
;
_journal_name_full 'Solid State Sciences'
_journal_page_first 243
_journal_page_last 247
_journal_volume 2
_journal_year 2000
_chemical_formula_sum 'Bi5 Na3 O24 P6'
_chemical_formula_weight 1683.7
_space_group_IT_number 220
_symmetry_cell_setting cubic
_symmetry_Int_Tables_number 220
_symmetry_space_group_name_Hall 'I -4bd 2c 3'
_symmetry_space_group_name_H-M 'I -4 3 d'
_cell_angle_alpha 90
_cell_angle_beta 90
_cell_angle_gamma 90
_cell_formula_units_Z 2
_cell_length_a 10.097(4)
_cell_length_b 10.097(4)
_cell_length_c 10.097(4)
_cell_volume 1029.4(7)
_diffrn_ambient_temperature 295
_diffrn_radiation_probe x-ray
_diffrn_radiation_type MoK\a
_diffrn_radiation_wavelength 0.71069
_exptl_absorpt_coefficient_mu 43.246
_exptl_crystal_density_diffrn 5.43
_exptl_crystal_density_meas 5.32
_exptl_crystal_F_000 1460
_refine_ls_number_parameters 19
_refine_ls_number_reflns 2428
_refine_ls_R_factor_gt 0.0257
_refine_ls_wR_factor_gt 0.0533
_cod_data_source_file SSS-2000-2-243-247.cif
_cod_data_source_block Na3Bi5
_cod_original_cell_volume 1029.4(12)
_cod_database_code 1519099

loop_
_symmetry_equiv_pos_site_id
_symmetry_equiv_pos_as_xyz
1 x,y,z
2 1/4+y,3/4-x,1/4-z
3 -x,1/2-y,z
4 3/4-y,3/4+x,1/4-z
5 x,-y,1/2-z
6 1/4-y,3/4-x,3/4+z
7 -x,1/2+y,1/2-z
8 3/4+y,3/4+x,3/4+z
9 z,x,y
10 1/4+x,3/4-z,1/4-y
11 -z,1/2-x,y
12 3/4-x,3/4+z,1/4-y
13 z,-x,1/2-y
14 1/4-x,3/4-z,3/4+y
15 -z,1/2+x,1/2-y
16 3/4+x,3/4+z,3/4+y
17 y,z,x
18 3/4+z,3/4+y,3/4+x
19 3/4+z,1/4-y,3/4-x
20 1/4-z,3/4-y,3/4+x
21 1/4-z,1/4+y,3/4-x
22 y,-z,1/2-x
23 1/2-y,-z,1/2+x
24 -y,1/2+z,1/2-x
25 1/2+x,1/2+y,1/2+z
26 3/4+y,1/4-x,3/4-z
27 1/2-x,-y,1/2+z
28 1/4-y,1/4+x,3/4-z
29 1/2+x,1/2-y,-z
30 3/4-y,1/4-x,1/4+z
31 1/2-x,y,-z
32 1/4+y,1/4+x,1/4+z
33 1/2+z,1/2+x,1/2+y
34 3/4+x,1/4-z,3/4-y
35 1/2-z,-x,1/2+y
36 1/4-x,1/4+z,3/4-y
37 1/2+z,1/2-x,-y
38 3/4-x,1/4-z,1/4+y
39 1/2-z,x,-y
40 1/4+x,1/4+z,1/4+y
41 1/2+y,1/2+z,1/2+x
42 1/4+z,1/4+y,1/4+x
43 1/4+z,3/4-y,1/4-x
44 3/4-z,1/4-y,1/4+x
45 3/4-z,3/4+y,1/4-x
46 1/2+y,1/2-z,-x
47 -y,1/2-z,x
48 1/2-y,z,-x

loop_
_atom_site_aniso_label
_atom_site_aniso_U_11
_atom_site_aniso_U_22
_atom_site_aniso_U_33
_atom_site_aniso_U_23
_atom_site_aniso_U_13
_atom_site_aniso_U_12
Bi 0.0185(1) 0.0185(1) 0.0185(1) -0.0033(1) -0.0033(1) -0.0033(1)
P 0.0112(7) 0.0130(4) 0.0130(4) 0.0000 0.0000 0.0000
O 0.0224(15) 0.0246(16) 0.064(3) 0.0035(13) 0.0005(15) -0.0226(18)
Na 0.045(10) 0.045(10) 0.045(10) -0.022(4) -0.022(4) -0.022(4)

loop_
_atom_site_label
_atom_site_type_symbol
_atom_site_thermal_displace_type
_atom_site_fract_x
_atom_site_fract_y
_atom_site_fract_z
_atom_site_occupancy
_atom_site_U_iso_or_equiv
_atom_site_calc_flag
_atom_site_refinement_flags
_atom_site_disorder_assembly
_atom_site_disorder_group
Bi Bi Uani 0.07848(6) 0.07848(6) 0.07848(6) 0.625 0.0185(1) . . . .
P P Uani 0.37500 0.00000 0.25000 1.000 0.0124(3) . . . .
O O Uani 0.4593(4) 0.8841(4) 0.2011(6) 1.000 0.0370(12) . . . .
Na Na Uani 0.0675(11) 0.0675(11) 0.0675(11) 0.375 0.045(6) . . . .

loop_
_geom_angle_atom_site_label_1
_geom_angle_atom_site_label_2
_geom_angle_atom_site_label_3
_geom_angle
_geom_angle_site_symmetry_1
_geom_angle_site_symmetry_2
_geom_angle_site_symmetry_3
_geom_angle_publ_flag
O Bi O 72.41(14) 2_455 . 4_545 yes
O Bi O 155.49(18) 2_455 . 20_554 yes
O Bi O 85.46(19) 2_455 . 21_545 yes
O Bi O 82.5(2) 2_455 . 34_455 yes
O Bi O 85.46(19) 2_455 . 38_554 yes
O Bi O 113.70(17) 4_545 . 20_554 yes
O Bi O 82.5(2) 4_545 . 21_545 yes
O Bi O 113.70(17) 4_545 . 34_455 yes
O Bi O 155.49(18) 4_545 . 38_554 yes
O Bi O 72.41(14) 20_554 . 21_545 yes
O Bi O 113.70(17) 20_554 . 34_455 yes
O Bi O 82.5(2) 20_554 . 38_554 yes
O Bi O 155.49(18) 21_545 . 34_455 yes
O Bi O 85.46(19) 21_545 . 38_554 yes
O Bi O 72.41(14) 34_455 . 38_554 yes
O P O 112.3(2) 1_545 . 5_565 yes
O P O 108.1(3) 1_545 . 12_546 yes
O P O 108.1(3) 1_545 . 38_554 yes
O P O 108.1(3) 5_565 . 12_546 yes
O P O 108.1(3) 5_565 . 38_554 yes
O P O 112.3(2) 12_546 . 38_554 yes
Bi O P 113.3(2) 2_555 . 1_565 yes
Bi O P 140.3(3) 4_555 . 1_565 yes
Bi O Bi 105.71(16) 2_555 . 4_555 yes

loop_
_geom_bond_atom_site_label_1
_geom_bond_atom_site_label_2
_geom_bond_distance
_geom_bond_site_symmetry_1
_geom_bond_site_symmetry_2
_geom_bond_publ_flag
Bi O 2.235(4) . 2_455 yes
Bi O 2.538(4) . 4_545 yes
Bi O 2.538(4) . 20_554 yes
Bi O 2.235(4) . 21_545 yes
Bi O 2.538(4) . 34_455 yes
Bi O 2.235(4) . 38_554 yes
P O 1.529(4) . 1_545 yes
P O 1.529(4) . 5_565 yes
P O 1.529(4) . 12_546 yes
P O 1.529(4) . 38_554 yes
